data_7036172
loop_
_publ_author_name
'Sheng, Meili'
'Jiang, Nan'
'Gustafson, Samantha'
'You, Bo'
'Ess, Daniel H.'
'Sun, Yujie'

_publ_section_title
;
 A nickel complex with a biscarbene pincer-type ligand shows high
 electrocatalytic reduction of CO2 over H2O.
;
_journal_issue 37
_journal_name_full 'Dalton transactions (Cambridge, England : 2003)'
_journal_page_first 16247
_journal_page_last 16250
_journal_paper_doi 10.1039/c5dt02916c
_journal_volume 44
_journal_year 2015
_chemical_formula_moiety 'C15 H16 N6 Ni,2(C F3 S O3)'
_chemical_formula_sum 'C17 H16 F6 N6 Ni O6 S2'
_chemical_formula_weight 637.19
_chemical_name_common CNC-Ni
_chemical_name_systematic CNC-Ni
_space_group_crystal_system triclinic
_space_group_IT_number 2
_space_group_name_Hall '-P 1'
_space_group_name_H-M_alt 'P -1'
_symmetry_space_group_name_Hall '-P 1'
_symmetry_space_group_name_H-M 'P -1'
_atom_sites_solution_hydrogens geom
_audit_update_record
;
2015-08-04 deposited with the CCDC.
2015-08-12 downloaded from the CCDC.
;
_cell_angle_alpha 75.583(3)
_cell_angle_beta 71.623(3)
_cell_angle_gamma 87.992(3)
_cell_formula_units_Z 2
_cell_length_a 9.1515(7)
_cell_length_b 11.4521(9)
_cell_length_c 12.1239(9)
_cell_measurement_reflns_used 9874
_cell_measurement_temperature 150.(1)
_cell_measurement_theta_max 29.61
_cell_measurement_theta_min 2.24
_cell_volume 1166.55(16)
_computing_cell_refinement 'Bruker SAINT'
_computing_data_collection 'Bruker APEX2'
_computing_data_reduction 'Bruker SAINT'
_computing_molecular_graphics 'Bruker SHELXTL'
_computing_publication_material 'Bruker SHELXTL'
_computing_structure_refinement 'SHELXL-2013 (Sheldrick, 2013)'
_computing_structure_solution SHELXS-87
_diffrn_ambient_temperature 150(1)
_diffrn_measured_fraction_theta_full 0.969
_diffrn_measured_fraction_theta_max 0.969
_diffrn_measurement_device_type 'Bruker APEX-II CCD'
_diffrn_measurement_method '\f and \w scans'
_diffrn_radiation_monochromator graphite
_diffrn_radiation_type 'Mo K\a'
_diffrn_radiation_wavelength 0.71073
_diffrn_reflns_av_R_equivalents 0.0250
_diffrn_reflns_av_unetI/netI 0.0264
_diffrn_reflns_limit_h_max 12
_diffrn_reflns_limit_h_min -12
_diffrn_reflns_limit_k_max 15
_diffrn_reflns_limit_k_min -15
_diffrn_reflns_limit_l_max 16
_diffrn_reflns_limit_l_min -16
_diffrn_reflns_number 24115
_diffrn_reflns_theta_full 29.81
_diffrn_reflns_theta_max 29.81
_diffrn_reflns_theta_min 2.35
_diffrn_source 'fine-focus tube'
_exptl_absorpt_coefficient_mu 1.108
_exptl_absorpt_correction_T_max 0.81
_exptl_absorpt_correction_T_min 0.72
_exptl_absorpt_correction_type multi-scan
_exptl_absorpt_process_details 'SADABS V2012/1 (Bruker AXS Inc.)'
_exptl_crystal_colour 'clear light yellow'
_exptl_crystal_density_diffrn 1.814
_exptl_crystal_density_method 'not measured'
_exptl_crystal_description prism
_exptl_crystal_F_000 644
_exptl_crystal_recrystallization_method 'Re-crystallisation from solvent: acetonitrile and diethyl ether'
_exptl_crystal_size_max 0.320
_exptl_crystal_size_mid 0.270
_exptl_crystal_size_min 0.200
_refine_diff_density_max 0.664
_refine_diff_density_min -0.490
_refine_ls_extinction_method none
_refine_ls_goodness_of_fit_ref 1.089
_refine_ls_hydrogen_treatment constr
_refine_ls_matrix_type full
_refine_ls_number_parameters 346
_refine_ls_number_reflns 6470
_refine_ls_number_restraints 0
_refine_ls_restrained_S_all 1.089
_refine_ls_R_factor_all 0.0377
_refine_ls_R_factor_gt 0.0300
_refine_ls_shift/su_max 0.001
_refine_ls_shift/su_mean 0.000
_refine_ls_structure_factor_coef Fsqd
_refine_ls_weighting_details 'w=1/[\s^2^(Fo^2^)+(0.0385P)^2^+0.4192P] where P=(Fo^2^+2Fc^2^)/3'
_refine_ls_weighting_scheme calc
_refine_ls_wR_factor_gt 0.0777
_refine_ls_wR_factor_ref 0.0807
_reflns_number_gt 5448
_reflns_number_total 6470
_reflns_threshold_expression 'I > 2\s(I)'
_cod_data_source_file c5dt02916c2.cif
_cod_data_source_block I
_cod_depositor_comments 'Adding full bibliography for 7036172.cif.'
_cod_database_code 7036172

loop_
_space_group_symop_operation_xyz
'x, y, z'
'-x, -y, -z'

loop_
_atom_site_type_symbol
_atom_site_label
_atom_site_fract_x
_atom_site_fract_y
_atom_site_fract_z
_atom_site_U_iso_or_equiv
_atom_site_adp_type
_atom_site_calc_flag
_atom_site_refinement_flags_adp
_atom_site_refinement_flags_posn
_atom_site_occupancy
Ni Ni1 0.26828(2) 0.40072(2) 0.31307(2) 0.01860(6) Uani d . . 1
S S1 0.90056(5) 0.80133(4) 0.80168(4) 0.02696(10) Uani d . . 1
S S2 0.44103(4) 0.21030(3) 0.69150(4) 0.02273(9) Uani d . . 1
F F1 0.90400(15) 0.88125(17) 0.98497(12) 0.0658(5) Uani d . . 1
F F2 0.90570(17) 1.02038(12) 0.82874(17) 0.0643(4) Uani d . . 1
F F3 1.10965(12) 0.92637(10) 0.83409(10) 0.0362(2) Uani d . . 1
F F4 0.41463(15) 0.10214(13) 0.91573(10) 0.0526(3) Uani d . . 1
F F5 0.43201(15) -0.01799(10) 0.80227(12) 0.0479(3) Uani d . . 1
F F6 0.63206(13) 0.08430(12) 0.78879(11) 0.0458(3) Uani d . . 1
O O1 0.97265(18) 0.85020(16) 0.67542(12) 0.0516(4) Uani d . . 1
O O2 0.96642(16) 0.69340(13) 0.85283(17) 0.0530(4) Uani d . . 1
O O3 0.73458(14) 0.79650(12) 0.84257(11) 0.0321(3) Uani d . . 1
O O4 0.27576(14) 0.20338(12) 0.72248(13) 0.0362(3) Uani d . . 1
O O5 0.50558(16) 0.31701(12) 0.70460(12) 0.0380(3) Uani d . . 1
O O6 0.52292(15) 0.17705(12) 0.58183(11) 0.0320(3) Uani d . . 1
N N3 0.00244(15) 0.52006(12) 0.31317(12) 0.0220(3) Uani d . . 1
N N5 0.25386(15) 0.54497(11) 0.20729(11) 0.0194(3) Uani d . . 1
N N4 0.50888(15) 0.53338(11) 0.13005(11) 0.0197(3) Uani d . . 1
N N2 0.62151(15) 0.38651(12) 0.21339(12) 0.0209(3) Uani d . . 1
N N1 -0.07710(15) 0.36946(12) 0.46548(12) 0.0229(3) Uani d . . 1
N N6 0.27958(15) 0.25266(12) 0.41235(12) 0.0221(3) Uani d . . 1
C C1 0.05083(18) 0.41901(14) 0.37803(14) 0.0211(3) Uani d . . 1
C C4 0.11580(18) 0.59313(14) 0.21579(14) 0.0211(3) Uani d . . 1
C C8 0.38086(18) 0.60060(14) 0.12175(13) 0.0199(3) Uani d . . 1
C C11 0.48156(17) 0.42900(13) 0.22055(13) 0.0197(3) Uani d . . 1
C C10 0.73520(18) 0.46367(15) 0.12088(14) 0.0237(3) Uani d . . 1
H H10 0.843 0.4526 0.0986 0.028 Uiso calc U R 1
C C9 0.66499(18) 0.55631(15) 0.06899(14) 0.0238(3) Uani d . . 1
H H9 0.7124 0.6233 0.0042 0.029 Uiso calc U R 1
C C13 0.65276(19) 0.27337(15) 0.28850(16) 0.0281(4) Uani d . . 1
H H13B 0.5944 0.2679 0.3728 0.042 Uiso calc U R 1
H H13C 0.7632 0.2713 0.2787 0.042 Uiso calc U R 1
H H13A 0.6216 0.2051 0.2643 0.042 Uiso calc U R 1
C C7 0.37658(19) 0.70806(14) 0.04038(14) 0.0237(3) Uani d . . 1
H H7 0.4671 0.7467 -0.0202 0.028 Uiso calc U R 1
C C6 0.2322(2) 0.75686(15) 0.05188(15) 0.0268(3) Uani d . . 1
H H6 0.2247 0.8312 -0.0019 0.032 Uiso calc U R 1
C C5 0.0991(2) 0.69998(15) 0.13964(15) 0.0256(3) Uani d . . 1
H H5 0.0011 0.7335 0.1466 0.031 Uiso calc U R 1
C C3 -0.15513(19) 0.53165(16) 0.36015(16) 0.0272(3) Uani d . . 1
H H3 -0.2153 0.5935 0.3308 0.033 Uiso calc U R 1
C C2 -0.20445(19) 0.43723(16) 0.45564(16) 0.0278(3) Uani d . . 1
H H2 -0.3076 0.4195 0.5074 0.033 Uiso calc U R 1
C C12 -0.0868(2) 0.25694(15) 0.55785(15) 0.0283(4) Uani d . . 1
H H12A -0.079 0.1882 0.5221 0.042 Uiso calc U R 1
H H12B -0.1857 0.2503 0.622 0.042 Uiso calc U R 1
H H12C -0.0023 0.2572 0.5913 0.042 Uiso calc U R 1
C C14 0.27592(17) 0.15498(14) 0.46366(14) 0.0222(3) Uani d . . 1
C C15 0.2677(2) 0.02891(15) 0.52908(17) 0.0321(4) Uani d . . 1
H H15A 0.1619 -0.0044 0.5532 0.048 Uiso calc U R 1
H H15B 0.2984 0.023 0.6007 0.048 Uiso calc U R 1
H H15C 0.3373 -0.0168 0.4774 0.048 Uiso calc U R 1
C C16 0.9563(2) 0.91354(18) 0.86592(17) 0.0306(4) Uani d . . 1
C C17 0.48168(19) 0.08859(16) 0.80564(16) 0.0298(4) Uani d . . 1

loop_
_atom_site_aniso_label
_atom_site_aniso_U_11
_atom_site_aniso_U_22
_atom_site_aniso_U_33
_atom_site_aniso_U_12
_atom_site_aniso_U_13
_atom_site_aniso_U_23
Ni1 0.01688(10) 0.01656(10) 0.01874(10) -0.00153(7) -0.00350(7) -0.00045(7)
S1 0.02129(19) 0.0270(2) 0.0259(2) -0.00652(15) 0.00178(15) -0.00553(16)
S2 0.02108(18) 0.02157(19) 0.02298(19) 0.00185(14) -0.00404(15) -0.00491(15)
F1 0.0418(7) 0.1275(14) 0.0330(7) -0.0025(8) -0.0063(6) -0.0354(8)
F2 0.0586(9) 0.0361(7) 0.1275(14) 0.0217(6) -0.0589(9) -0.0374(8)
F3 0.0240(5) 0.0464(6) 0.0410(6) -0.0019(5) -0.0137(5) -0.0109(5)
F4 0.0507(8) 0.0737(9) 0.0240(6) -0.0060(7) -0.0074(5) 0.0003(6)
F5 0.0491(7) 0.0247(6) 0.0688(9) -0.0066(5) -0.0285(7) 0.0043(6)
F6 0.0235(5) 0.0518(7) 0.0550(7) -0.0006(5) -0.0178(5) 0.0067(6)
O1 0.0497(9) 0.0726(11) 0.0248(7) -0.0374(8) 0.0051(6) -0.0146(7)
O2 0.0256(7) 0.0288(7) 0.0865(12) 0.0029(6) -0.0022(7) -0.0026(8)
O3 0.0207(6) 0.0368(7) 0.0329(7) -0.0057(5) -0.0059(5) -0.0005(5)
O4 0.0216(6) 0.0375(7) 0.0431(8) 0.0066(5) -0.0068(5) -0.0041(6)
O5 0.0458(8) 0.0268(7) 0.0375(7) -0.0068(6) -0.0056(6) -0.0100(6)
O6 0.0331(7) 0.0376(7) 0.0250(6) 0.0058(5) -0.0065(5) -0.0114(5)
N3 0.0183(6) 0.0209(6) 0.0248(7) 0.0008(5) -0.0052(5) -0.0045(5)
N5 0.0201(6) 0.0172(6) 0.0199(6) -0.0001(5) -0.0059(5) -0.0033(5)
N4 0.0187(6) 0.0182(6) 0.0191(6) -0.0035(5) -0.0033(5) -0.0017(5)
N2 0.0192(6) 0.0212(6) 0.0196(6) 0.0008(5) -0.0033(5) -0.0038(5)
N1 0.0196(6) 0.0224(6) 0.0234(7) -0.0021(5) -0.0021(5) -0.0054(5)
N6 0.0185(6) 0.0223(7) 0.0227(6) -0.0021(5) -0.0051(5) -0.0023(5)
C1 0.0209(7) 0.0196(7) 0.0215(7) -0.0019(6) -0.0052(6) -0.0043(6)
C4 0.0221(7) 0.0182(7) 0.0225(7) -0.0007(6) -0.0067(6) -0.0046(6)
C8 0.0220(7) 0.0189(7) 0.0180(7) -0.0019(6) -0.0052(6) -0.0043(6)
C11 0.0194(7) 0.0186(7) 0.0199(7) -0.0013(5) -0.0049(6) -0.0040(6)
C10 0.0176(7) 0.0264(8) 0.0234(8) -0.0035(6) -0.0013(6) -0.0057(6)
C9 0.0213(7) 0.0235(8) 0.0220(7) -0.0060(6) -0.0005(6) -0.0044(6)
C13 0.0230(8) 0.0251(8) 0.0302(9) 0.0043(6) -0.0056(7) -0.0001(7)
C7 0.0283(8) 0.0200(7) 0.0201(7) -0.0033(6) -0.0069(6) -0.0008(6)
C6 0.0338(9) 0.0201(7) 0.0251(8) 0.0003(6) -0.0121(7) 0.0007(6)
C5 0.0270(8) 0.0223(8) 0.0285(8) 0.0044(6) -0.0120(7) -0.0047(6)
C3 0.0205(7) 0.0280(8) 0.0337(9) 0.0044(6) -0.0080(7) -0.0099(7)
C2 0.0191(7) 0.0303(9) 0.0323(9) 0.0005(6) -0.0034(7) -0.0111(7)
C12 0.0288(8) 0.0245(8) 0.0230(8) -0.0049(7) 0.0005(7) -0.0008(6)
C14 0.0179(7) 0.0229(8) 0.0231(7) -0.0022(6) -0.0041(6) -0.0037(6)
C15 0.0354(9) 0.0180(8) 0.0369(10) -0.0043(7) -0.0088(8) 0.0011(7)
C16 0.0234(8) 0.0413(10) 0.0319(9) 0.0077(7) -0.0116(7) -0.0149(8)
C17 0.0215(8) 0.0330(9) 0.0309(9) -0.0036(7) -0.0084(7) 0.0001(7)

loop_
_atom_type_symbol
_atom_type_description
_atom_type_scat_dispersion_real
_atom_type_scat_dispersion_imag
_atom_type_scat_source
C C 0.0033 0.0016 'International Tables Vol C Tables 4.2.6.8 and 6.1.1.4'
H H 0.0000 0.0000 'International Tables Vol C Tables 4.2.6.8 and 6.1.1.4'
N N 0.0061 0.0033 'International Tables Vol C Tables 4.2.6.8 and 6.1.1.4'
O O 0.0106 0.0060 'International Tables Vol C Tables 4.2.6.8 and 6.1.1.4'
F F 0.0171 0.0103 'International Tables Vol C Tables 4.2.6.8 and 6.1.1.4'
S S 0.1246 0.1234 'International Tables Vol C Tables 4.2.6.8 and 6.1.1.4'
Ni Ni 0.3393 1.1124 'International Tables Vol C Tables 4.2.6.8 and 6.1.1.4'

loop_
_geom_angle_atom_site_label_1
_geom_angle_atom_site_label_2
_geom_angle_atom_site_label_3
_geom_angle
N6 Ni1 N5 176.59(6)
N6 Ni1 C11 98.79(6)
N5 Ni1 C11 81.55(6)
N6 Ni1 C1 98.02(6)
N5 Ni1 C1 81.73(6)
C11 Ni1 C1 163.15(7)
O1 S1 O3 115.75(9)
O1 S1 O2 114.74(11)
O3 S1 O2 113.84(8)
O1 S1 C16 102.45(9)
O3 S1 C16 104.92(8)
O2 S1 C16 102.91(10)
O4 S2 O5 115.49(8)
O4 S2 O6 114.84(8)
O5 S2 O6 113.84(8)
O4 S2 C17 103.96(8)
O5 S2 C17 103.98(8)
O6 S2 C17 102.54(8)
C1 N3 C3 111.54(13)
C1 N3 C4 116.87(13)
C3 N3 C4 131.57(14)
C8 N5 C4 120.15(13)
C8 N5 Ni1 119.90(11)
C4 N5 Ni1 119.94(10)
C11 N4 C9 111.58(13)
C11 N4 C8 116.38(13)
C9 N4 C8 131.82(13)
C11 N2 C10 110.55(13)
C11 N2 C13 125.32(13)
C10 N2 C13 124.10(13)
C1 N1 C2 110.89(14)
C1 N1 C12 125.49(14)
C2 N1 C12 123.59(14)
C14 N6 Ni1 169.69(14)
N1 C1 N3 104.28(13)
N1 C1 Ni1 143.67(13)
N3 C1 Ni1 112.05(11)
N5 C4 C5 122.15(15)
N5 C4 N3 109.34(13)
C5 C4 N3 128.47(15)
N5 C8 C7 122.28(15)
N5 C8 N4 109.70(13)
C7 C8 N4 128.02(14)
N2 C11 N4 104.46(13)
N2 C11 Ni1 142.98(12)
N4 C11 Ni1 112.47(11)
C9 C10 N2 107.94(14)
C9 C10 H10 126.0
N2 C10 H10 126.0
C10 C9 N4 105.45(14)
C10 C9 H9 127.3
N4 C9 H9 127.3
N2 C13 H13B 109.5
N2 C13 H13C 109.5
H13B C13 H13C 109.5
N2 C13 H13A 109.5
H13B C13 H13A 109.5
H13C C13 H13A 109.5
C8 C7 C6 116.48(15)
C8 C7 H7 121.8
C6 C7 H7 121.8
C5 C6 C7 122.01(15)
C5 C6 H6 119.0
C7 C6 H6 119.0
C4 C5 C6 116.92(15)
C4 C5 H5 121.5
C6 C5 H5 121.5
C2 C3 N3 105.49(15)
C2 C3 H3 127.3
N3 C3 H3 127.3
C3 C2 N1 107.79(14)
C3 C2 H2 126.1
N1 C2 H2 126.1
N1 C12 H12A 109.5
N1 C12 H12B 109.5
H12A C12 H12B 109.5
N1 C12 H12C 109.5
H12A C12 H12C 109.5
H12B C12 H12C 109.5
N6 C14 C15 178.60(18)
C14 C15 H15A 109.5
C14 C15 H15B 109.5
H15A C15 H15B 109.5
C14 C15 H15C 109.5
H15A C15 H15C 109.5
H15B C15 H15C 109.5
F2 C16 F1 108.62(17)
F2 C16 F3 107.06(16)
F1 C16 F3 107.02(14)
F2 C16 S1 111.87(13)
F1 C16 S1 111.40(15)
F3 C16 S1 110.65(12)
F6 C17 F4 107.23(15)
F6 C17 F5 107.84(15)
F4 C17 F5 107.51(15)
F6 C17 S2 110.82(12)
F4 C17 S2 112.18(13)
F5 C17 S2 111.06(12)

loop_
_geom_bond_atom_site_label_1
_geom_bond_atom_site_label_2
_geom_bond_distance
Ni1 N6 1.8397(13)
Ni1 N5 1.8514(13)
Ni1 C11 1.9120(15)
Ni1 C1 1.9207(16)
S1 O1 1.4332(14)
S1 O3 1.4400(13)
S1 O2 1.4413(15)
S1 C16 1.8203(19)
S2 O4 1.4388(13)
S2 O5 1.4401(13)
S2 O6 1.4416(12)
S2 C17 1.8232(18)
F1 C16 1.327(2)
F2 C16 1.316(2)
F3 C16 1.336(2)
F4 C17 1.327(2)
F5 C17 1.332(2)
F6 C17 1.3270(19)
N3 C1 1.373(2)
N3 C3 1.388(2)
N3 C4 1.402(2)
N5 C8 1.3398(19)
N5 C4 1.345(2)
N4 C11 1.3748(19)
N4 C9 1.3859(19)
N4 C8 1.396(2)
N2 C11 1.339(2)
N2 C10 1.3987(19)
N2 C13 1.463(2)
N1 C1 1.335(2)
N1 C2 1.397(2)
N1 C12 1.466(2)
N6 C14 1.132(2)
C4 C5 1.373(2)
C8 C7 1.381(2)
C10 C9 1.345(2)
C10 H10 0.95
C9 H9 0.95
C13 H13B 0.98
C13 H13C 0.98
C13 H13A 0.98
C7 C6 1.395(2)
C7 H7 0.95
C6 C5 1.391(2)
C6 H6 0.95
C5 H5 0.95
C3 C2 1.340(2)
C3 H3 0.95
C2 H2 0.95
C12 H12A 0.98
C12 H12B 0.98
C12 H12C 0.98
C14 C15 1.456(2)
C15 H15A 0.98
C15 H15B 0.98
C15 H15C 0.98

loop_
_geom_torsion_atom_site_label_1
_geom_torsion_atom_site_label_2
_geom_torsion_atom_site_label_3
_geom_torsion_atom_site_label_4
_geom_torsion
C11 Ni1 N5 C8 0.37(12)
C1 Ni1 N5 C8 178.25(13)
C11 Ni1 N5 C4 179.78(13)
C1 Ni1 N5 C4 -2.34(12)
C11 Ni1 N6 C14 -108.2(8)
C1 Ni1 N6 C14 72.9(8)
C2 N1 C1 N3 0.51(17)
C12 N1 C1 N3 178.46(14)
C2 N1 C1 Ni1 -179.42(16)
C12 N1 C1 Ni1 -1.5(3)
C3 N3 C1 N1 -0.61(18)
C4 N3 C1 N1 178.18(13)
C3 N3 C1 Ni1 179.35(11)
C4 N3 C1 Ni1 -1.86(17)
C8 N5 C4 C5 -0.7(2)
Ni1 N5 C4 C5 179.89(12)
C8 N5 C4 N3 -178.74(13)
Ni1 N5 C4 N3 1.85(17)
C1 N3 C4 N5 0.13(19)
C3 N3 C4 N5 178.62(16)
C1 N3 C4 C5 -177.74(16)
C3 N3 C4 C5 0.7(3)
C4 N5 C8 C7 0.4(2)
Ni1 N5 C8 C7 179.80(12)
C4 N5 C8 N4 -179.39(13)
Ni1 N5 C8 N4 0.03(17)
C11 N4 C8 N5 -0.61(19)
C9 N4 C8 N5 -174.67(15)
C11 N4 C8 C7 179.63(15)
C9 N4 C8 C7 5.6(3)
C10 N2 C11 N4 0.74(17)
C13 N2 C11 N4 -177.40(14)
C10 N2 C11 Ni1 -175.14(15)
C13 N2 C11 Ni1 6.7(3)
C9 N4 C11 N2 -1.17(17)
C8 N4 C11 N2 -176.42(13)
C9 N4 C11 Ni1 176.14(10)
C8 N4 C11 Ni1 0.90(17)
C11 N2 C10 C9 -0.06(18)
C13 N2 C10 C9 178.10(15)
N2 C10 C9 N4 -0.64(18)
C11 N4 C9 C10 1.15(18)
C8 N4 C9 C10 175.43(15)
N5 C8 C7 C6 0.3(2)
N4 C8 C7 C6 -179.98(15)
C8 C7 C6 C5 -0.7(2)
N5 C4 C5 C6 0.3(2)
N3 C4 C5 C6 177.93(16)
C7 C6 C5 C4 0.4(3)
C1 N3 C3 C2 0.47(19)
C4 N3 C3 C2 -178.09(16)
N3 C3 C2 N1 -0.13(19)
C1 N1 C2 C3 -0.25(19)
C12 N1 C2 C3 -178.24(15)
O1 S1 C16 F2 60.55(16)
O3 S1 C16 F2 -60.74(16)
O2 S1 C16 F2 179.91(14)
O1 S1 C16 F1 -177.66(14)
O3 S1 C16 F1 61.05(15)
O2 S1 C16 F1 -58.30(15)
O1 S1 C16 F3 -58.73(15)
O3 S1 C16 F3 179.98(12)
O2 S1 C16 F3 60.63(15)
O4 S2 C17 F6 -179.61(13)
O5 S2 C17 F6 -58.36(15)
O6 S2 C17 F6 60.47(15)
O4 S2 C17 F4 -59.79(14)
O5 S2 C17 F4 61.46(14)
O6 S2 C17 F4 -179.71(12)
O4 S2 C17 F5 60.55(14)
O5 S2 C17 F5 -178.20(12)
O6 S2 C17 F5 -59.37(14)
